data_1516667
loop_
_publ_author_name
'Hern\'andez, Jos\'e G.'
'Butler, Ian S.'
'Fri\<s\<ci\'c, Tomislav'

_publ_section_title
;
 Multi-step and multi-component organometallic synthesis in one pot using
 orthogonal mechanochemical reactions
;
_journal_issue 9
_journal_name_full 'Chemical Science'
_journal_page_first 3576
_journal_paper_doi 10.1039/C4SC01252F
_journal_volume 5
_journal_year 2014
_chemical_formula_moiety 'C5 Br1 Mn1 O5'
_chemical_formula_sum 'C5 Br Mn O5'
_chemical_formula_weight 274.89
_chemical_name_common 4b
_chemical_name_systematic
;
bromo(pentacarbonyl)manganese(I)
;
_space_group_crystal_system orthorhombic
_space_group_IT_number 62
_space_group_name_Hall '-P 2ac 2n'
_space_group_name_H-M_alt 'P n m a'
_symmetry_space_group_name_Hall '-P 2ac 2n'
_symmetry_space_group_name_H-M 'P n m a'
_audit_creation_method SHELXL-2014
_cell_angle_alpha 90
_cell_angle_beta 90
_cell_angle_gamma 90
_cell_formula_units_Z 4
_cell_length_a 11.7723(15)
_cell_length_b 11.5071(15)
_cell_length_c 6.1089(8)
_cell_measurement_temperature 293(2)
_cell_volume 827.54(19)
_computing_structure_refinement 'SHELXL-2014 (Sheldrick, 2014)'
_diffrn_ambient_temperature 293(2)
_diffrn_measured_fraction_theta_full 1.000
_diffrn_measured_fraction_theta_max 0.992
_diffrn_radiation_type MoK\a
_diffrn_radiation_wavelength 0.71073
_diffrn_reflns_av_R_equivalents 0.0419
_diffrn_reflns_av_unetI/netI 0.0294
_diffrn_reflns_Laue_measured_fraction_full 1.000
_diffrn_reflns_Laue_measured_fraction_max 0.992
_diffrn_reflns_limit_h_max 15
_diffrn_reflns_limit_h_min -15
_diffrn_reflns_limit_k_max 15
_diffrn_reflns_limit_k_min -15
_diffrn_reflns_limit_l_max 7
_diffrn_reflns_limit_l_min -7
_diffrn_reflns_number 8552
_diffrn_reflns_point_group_measured_fraction_full 1.000
_diffrn_reflns_point_group_measured_fraction_max 0.992
_diffrn_reflns_theta_full 25.242
_diffrn_reflns_theta_max 27.682
_diffrn_reflns_theta_min 3.461
_exptl_absorpt_coefficient_mu 6.400
_exptl_absorpt_correction_type multi-scan
_exptl_absorpt_process_details
;
 multi-scan from symmetry-related measurements
 Sortav (Blessing 1995)
;
_exptl_crystal_density_diffrn 2.206
_exptl_crystal_F_000 520
_exptl_transmission_factor_max 0.7456
_exptl_transmission_factor_min 0.4520
_refine_diff_density_max 1.118
_refine_diff_density_min -0.362
_refine_diff_density_rms 0.083
_refine_ls_extinction_method none
_refine_ls_goodness_of_fit_ref 1.051
_refine_ls_hydrogen_treatment undef
_refine_ls_matrix_type full
_refine_ls_number_parameters 61
_refine_ls_number_reflns 1001
_refine_ls_number_restraints 0
_refine_ls_restrained_S_all 1.051
_refine_ls_R_factor_all 0.0339
_refine_ls_R_factor_gt 0.0278
_refine_ls_shift/su_max 0.000
_refine_ls_shift/su_mean 0.000
_refine_ls_structure_factor_coef Fsqd
_refine_ls_weighting_details 'w=1/[\s^2^(Fo^2^)+(0.0433P)^2^+0.3796P] where P=(Fo^2^+2Fc^2^)/3'
_refine_ls_weighting_scheme calc
_refine_ls_wR_factor_gt 0.0749
_refine_ls_wR_factor_ref 0.0776
_reflns_Friedel_coverage 0.000
_reflns_number_gt 860
_reflns_number_total 1001
_reflns_threshold_expression 'I > 2\s(I)'
_cod_data_source_file c4sc01252f3.cif
_cod_data_source_block 4b
_cod_depositor_comments 'Adding full bibliography for 1516666--1516668.cif.'
_cod_database_code 1516667
_shelx_space_group_comment
;
The symmetry employed for this shelxl refinement is uniquely defined
by the following loop, which should always be used as a source of
symmetry information in preference to the above space-group names.
They are only intended as comments.
;
_shelxl_version_number 2014-3

loop_
_space_group_symop_operation_xyz
'x, y, z'
'x+1/2, -y+1/2, -z+1/2'
'-x, y+1/2, -z'
'-x+1/2, -y, z+1/2'
'-x, -y, -z'
'-x-1/2, y-1/2, z-1/2'
'x, -y-1/2, z'
'x-1/2, y, -z-1/2'

loop_
_atom_site_label
_atom_site_type_symbol
_atom_site_fract_x
_atom_site_fract_y
_atom_site_fract_z
_atom_site_U_iso_or_equiv
_atom_site_adp_type
_atom_site_occupancy
_atom_site_site_symmetry_order
_atom_site_calc_flag
_atom_site_refinement_flags_posn
_atom_site_refinement_flags_adp
_atom_site_refinement_flags_occupancy
Mn1 Mn 0.12192(4) 0.2500 0.05306(9) 0.03063(18) Uani 1 2 d S T P
Br1 Br 0.24874(3) 0.2500 0.38213(7) 0.04418(17) Uani 1 2 d S T P
C1 C 0.2167(2) 0.3651(2) -0.0655(5) 0.0389(6) Uani 1 1 d . . .
C2 C 0.0363(2) 0.3672(2) 0.1902(5) 0.0386(6) Uani 1 1 d . . .
O3 O -0.0288(3) 0.2500 -0.3323(6) 0.0584(8) Uani 1 2 d S T P
O1 O 0.2735(2) 0.4351(2) -0.1341(4) 0.0605(7) Uani 1 1 d . . .
O2 O -0.01253(18) 0.4398(2) 0.2671(4) 0.0623(7) Uani 1 1 d . . .
C3 C 0.0298(4) 0.2500 -0.1844(7) 0.0390(8) Uani 1 2 d S T P

loop_
_atom_site_aniso_label
_atom_site_aniso_U_11
_atom_site_aniso_U_22
_atom_site_aniso_U_33
_atom_site_aniso_U_23
_atom_site_aniso_U_13
_atom_site_aniso_U_12
Mn1 0.0295(3) 0.0313(3) 0.0311(3) 0.000 0.0001(2) 0.000
Br1 0.0403(3) 0.0548(3) 0.0375(3) 0.000 -0.00730(16) 0.000
C1 0.0368(14) 0.0377(14) 0.0421(15) -0.0017(12) 0.0004(12) 0.0023(12)
C2 0.0339(13) 0.0404(14) 0.0416(14) -0.0038(12) -0.0005(12) -0.0017(11)
O3 0.0458(17) 0.086(2) 0.0434(17) 0.000 -0.0106(15) 0.000
O1 0.0610(14) 0.0463(14) 0.0740(18) 0.0050(11) 0.0136(12) -0.0141(11)
O2 0.0541(15) 0.0546(14) 0.0782(19) -0.0164(12) 0.0094(13) 0.0087(10)
C3 0.038(2) 0.042(2) 0.0369(19) 0.000 0.0036(17) 0.000

loop_
_atom_type_symbol
_atom_type_description
_atom_type_scat_dispersion_real
_atom_type_scat_dispersion_imag
_atom_type_scat_source
C C 0.0030 0.0020 'International Tables Vol C Tables 4.2.6.8 and 6.1.1.4'
O O 0.0110 0.0060 'International Tables Vol C Tables 4.2.6.8 and 6.1.1.4'
Mn Mn 0.3370 0.7280 'International Tables Vol C Tables 4.2.6.8 and 6.1.1.4'
Br Br -0.2900 2.4600 'International Tables Vol C Tables 4.2.6.8 and 6.1.1.4'

loop_
_geom_angle_atom_site_label_1
_geom_angle_atom_site_label_2
_geom_angle_atom_site_label_3
_geom_angle
_geom_angle_site_symmetry_1
_geom_angle_site_symmetry_3
C3 Mn1 C1 92.70(13) . 7_565
C3 Mn1 C1 92.70(13) . .
C1 Mn1 C1 89.75(18) 7_565 .
C3 Mn1 C2 92.05(12) . 7_565
C1 Mn1 C2 89.11(12) 7_565 7_565
C1 Mn1 C2 175.16(13) . 7_565
C3 Mn1 C2 92.05(12) . .
C1 Mn1 C2 175.16(13) 7_565 .
C1 Mn1 C2 89.11(12) . .
C2 Mn1 C2 91.64(18) 7_565 .
C3 Mn1 Br1 179.82(13) . .
C1 Mn1 Br1 87.43(9) 7_565 .
C1 Mn1 Br1 87.43(9) . .
C2 Mn1 Br1 87.82(9) 7_565 .
C2 Mn1 Br1 87.82(9) . .
O1 C1 Mn1 179.0(3) . .
O2 C2 Mn1 177.4(3) . .
O3 C3 Mn1 179.4(4) . .

loop_
_geom_bond_atom_site_label_1
_geom_bond_atom_site_label_2
_geom_bond_distance
_geom_bond_site_symmetry_2
Mn1 C3 1.811(4) .
Mn1 C1 1.878(3) 7_565
Mn1 C1 1.878(3) .
Mn1 C2 1.880(3) 7_565
Mn1 C2 1.880(3) .
Mn1 Br1 2.5041(7) .
C1 O1 1.127(4) .
C2 O2 1.118(3) .
O3 C3 1.137(6) .
